data_4324001
loop_
_publ_author_name
'Jos\'e Mar\'ia Casas'
'Larry R. Falvello'
'Juan Forni\'es'
'Antonio Mart\'in'

_publ_section_title
;
 Direct Ag-Pt2 Interactions in Pentafluorophenyl A-Frame Complexes
 Containing Halide or OH-and Bis(diphenylphosphino)methane (dppm) as
 Bridging Ligands. Crystal Structures of
 [(C6F5)2Pt(\m-OH)(\m-dppm){Ag(PPh3)}Pt(C6F5)2].C7H8 and
 [(C6F5)2Pt(\m-SC4H8)(\m-dppm)Pt(C6F5)2].1/2C6H14
;
_journal_name_full 'Inorganic Chemistry'
_journal_page_first 7867
_journal_page_last 7872
_journal_paper_doi 10.1021/ic9605332
_journal_volume 35
_journal_year 1996
_chemical_formula_sum 'C74 H46 Ag F20 O P3 Pt2'
_chemical_formula_weight 1922.07
_chemical_name_systematic
; 
 ? 
;
_space_group_IT_number 14
_symmetry_cell_setting monoclinic
_symmetry_space_group_name_Hall '-P 2yn'
_symmetry_space_group_name_H-M 'P 1 21/n 1'
_atom_sites_solution_hydrogens geom
_atom_sites_solution_primary direct
_atom_sites_solution_secondary difmap
_audit_creation_method SHELXL
_cell_angle_alpha 90.00
_cell_angle_beta 90.846(12)
_cell_angle_gamma 90.00
_cell_formula_units_Z 4
_cell_length_a 14.3600(9)
_cell_length_b 21.5898(13)
_cell_length_c 21.585(2)
_cell_measurement_temperature 293(2)
_cell_volume 6691.3(9)
_computing_structure_refinement 'SHELXL-93 (Sheldrick, 1993)'
_computing_structure_solution 'SHELXS-86 (Sheldrick, 1990)'
_diffrn_ambient_temperature 293(2)
_diffrn_radiation_monochromator graphite
_diffrn_radiation_source 'fine-focus sealed tube'
_diffrn_radiation_type MoK\a
_diffrn_radiation_wavelength 0.71073
_diffrn_reflns_av_R_equivalents 0.0456
_diffrn_reflns_av_sigmaI/netI 0.1151
_diffrn_reflns_limit_h_max 17
_diffrn_reflns_limit_h_min 0
_diffrn_reflns_limit_k_max 25
_diffrn_reflns_limit_k_min 0
_diffrn_reflns_limit_l_max 25
_diffrn_reflns_limit_l_min -25
_diffrn_reflns_number 12282
_diffrn_reflns_theta_max 25.00
_diffrn_reflns_theta_min 2.11
_exptl_absorpt_coefficient_mu 4.635
_exptl_crystal_density_diffrn 1.908
_exptl_crystal_F_000 3704
_refine_diff_density_max 0.823
_refine_diff_density_min -1.013
_refine_diff_density_rms 0.186
_refine_ls_extinction_method none
_refine_ls_goodness_of_fit_all 1.046
_refine_ls_goodness_of_fit_obs 1.081
_refine_ls_matrix_type full
_refine_ls_number_parameters 851
_refine_ls_number_reflns 11732
_refine_ls_number_restraints 2
_refine_ls_restrained_S_all 1.048
_refine_ls_restrained_S_obs 1.082
_refine_ls_R_factor_all 0.1190
_refine_ls_R_factor_obs 0.0546
_refine_ls_shift/esd_max -0.001
_refine_ls_shift/esd_mean 0.000
_refine_ls_structure_factor_coef Fsqd
_refine_ls_weighting_details 'w=1/[\s^2^(Fo^2^)+(0.0142P)^2^+32.6496P] where P=(Fo^2^+2Fc^2^)/3'
_refine_ls_weighting_scheme calc
_refine_ls_wR_factor_all 0.1032
_refine_ls_wR_factor_obs 0.0846
_reflns_number_observed 7698
_reflns_number_total 11734
_reflns_observed_criterion >2sigma(I)
_cod_data_source_file ic9605332_1.cif
_cod_data_source_block 5
_cod_depositor_comments
;
The following automatic conversions were performed:

'_refine_ls_weighting_scheme' value 'calc
w=1/[\s^2^(Fo^2^)+(0.0142P)^2^+32.6496P] where P=(Fo^2^+2Fc^2^)/3'
was changed to 'calc'. New tag '_refine_ls_weighting_details' was
created. The value of the new tag was set to
'w=1/[\s^2^(Fo^2^)+(0.0142P)^2^+32.6496P] where P=(Fo^2^+2Fc^2^)/3'.

Automatic conversion script
Id: cif_fix_values 3143 2015-03-26 13:38:13Z robertas 
;
_cod_original_cell_volume 6691.3(8)
_cod_database_code 4324001

loop_
_symmetry_equiv_pos_as_xyz
'x, y, z'
'-x+1/2, y+1/2, -z+1/2'
'-x, -y, -z'
'x-1/2, -y-1/2, z-1/2'

loop_
_atom_site_aniso_label
_atom_site_aniso_U_11
_atom_site_aniso_U_22
_atom_site_aniso_U_33
_atom_site_aniso_U_23
_atom_site_aniso_U_13
_atom_site_aniso_U_12
Pt1 0.0196(2) 0.0255(2) 0.0218(2) 0.0004(2) -0.0020(2) -0.0005(2)
Pt2 0.0222(2) 0.0312(3) 0.0205(2) -0.0014(2) -0.0001(2) -0.0021(2)
Ag 0.0266(5) 0.0270(5) 0.0293(5) -0.0026(4) 0.0011(4) -0.0035(4)
P1 0.0202(15) 0.028(2) 0.0215(14) -0.0011(13) 0.0012(11) -0.0034(14)
P2 0.025(2) 0.032(2) 0.0212(14) 0.0023(13) -0.0025(12) -0.0013(14)
P3 0.029(2) 0.024(2) 0.045(2) -0.0034(15) 0.0070(15) -0.0032(14)
O 0.025(4) 0.032(5) 0.020(4) 0.002(3) -0.002(3) -0.001(4)
C1 0.018(6) 0.034(7) 0.020(5) -0.002(5) -0.003(4) 0.002(5)
C2 0.013(6) 0.039(8) 0.044(7) 0.011(6) -0.010(5) -0.002(5)
C3 0.023(7) 0.057(9) 0.032(7) -0.003(7) 0.001(5) -0.009(6)
C4 0.027(7) 0.053(9) 0.024(6) -0.003(6) -0.002(5) -0.007(6)
C5 0.028(7) 0.051(8) 0.024(6) 0.005(6) -0.003(5) -0.003(6)
C6 0.016(6) 0.032(7) 0.031(6) -0.007(5) -0.002(5) 0.003(5)
F2 0.043(4) 0.029(4) 0.029(3) -0.009(3) 0.006(3) 0.001(3)
F3 0.062(5) 0.044(5) 0.040(4) -0.015(4) 0.002(4) -0.008(4)
F4 0.073(6) 0.076(6) 0.025(4) -0.015(4) -0.006(4) -0.017(5)
F5 0.064(5) 0.072(6) 0.028(4) 0.017(4) -0.003(4) 0.002(4)
F6 0.044(4) 0.035(4) 0.034(4) 0.004(3) 0.002(3) 0.001(3)
C7 0.022(6) 0.032(7) 0.028(6) -0.003(5) -0.006(5) -0.007(5)
C8 0.028(7) 0.035(8) 0.048(8) 0.012(6) 0.007(6) 0.009(6)
C9 0.012(6) 0.061(10) 0.082(11) 0.017(9) -0.004(7) 0.005(7)
C10 0.006(6) 0.061(11) 0.110(13) 0.008(10) -0.003(7) 0.013(7)
C11 0.049(9) 0.048(10) 0.074(11) -0.018(8) -0.010(8) 0.016(8)
C12 0.027(7) 0.050(9) 0.055(8) -0.005(7) -0.010(6) 0.006(7)
F8 0.031(4) 0.037(5) 0.103(6) 0.010(4) -0.016(4) -0.006(4)
F9 0.018(4) 0.078(7) 0.191(10) 0.030(7) -0.003(5) 0.001(5)
F10 0.046(6) 0.095(8) 0.238(14) 0.003(8) 0.012(7) 0.036(6)
F11 0.075(6) 0.057(6) 0.122(8) -0.025(6) -0.025(6) 0.032(5)
F12 0.049(5) 0.037(5) 0.073(5) -0.008(4) -0.021(4) -0.004(4)
C13 0.017(6) 0.047(8) 0.031(7) -0.007(6) -0.008(5) -0.007(6)
C14 0.043(8) 0.032(8) 0.026(6) -0.001(5) 0.006(5) 0.003(6)
C15 0.026(7) 0.039(8) 0.038(7) 0.013(6) -0.006(5) -0.004(6)
C16 0.045(8) 0.064(10) 0.040(8) 0.012(8) 0.007(6) -0.033(8)
C17 0.030(7) 0.057(9) 0.025(6) -0.001(6) -0.005(5) -0.012(7)
C18 0.025(7) 0.049(9) 0.029(7) 0.014(6) -0.007(5) -0.005(6)
F14 0.072(5) 0.047(5) 0.033(4) 0.001(4) -0.001(4) -0.004(4)
F15 0.105(7) 0.042(5) 0.053(5) 0.016(4) -0.005(5) -0.024(5)
F16 0.078(6) 0.077(6) 0.040(4) 0.023(4) 0.002(4) -0.028(5)
F17 0.067(5) 0.086(6) 0.027(4) 0.003(4) 0.007(4) -0.002(5)
F18 0.048(5) 0.062(5) 0.028(4) -0.009(4) -0.005(3) 0.001(4)
C19 0.036(7) 0.044(8) 0.012(5) -0.006(5) 0.003(5) 0.007(6)
C20 0.035(8) 0.063(10) 0.055(9) -0.024(8) -0.003(7) 0.003(7)
C21 0.023(8) 0.128(16) 0.051(9) -0.013(10) 0.012(7) 0.009(9)
C22 0.070(12) 0.102(15) 0.029(8) -0.005(9) 0.003(8) 0.050(11)
C23 0.109(14) 0.046(10) 0.026(7) -0.002(7) 0.029(9) 0.029(10)
C24 0.042(8) 0.064(10) 0.016(6) -0.003(6) 0.004(6) 0.009(7)
F20 0.034(5) 0.126(8) 0.090(7) -0.070(6) 0.006(4) -0.009(5)
F21 0.034(5) 0.191(12) 0.110(8) -0.061(8) 0.005(5) 0.024(7)
F22 0.079(7) 0.150(10) 0.079(6) 0.009(6) 0.021(5) 0.085(7)
F23 0.156(10) 0.044(5) 0.072(6) -0.006(5) 0.034(6) 0.023(6)
F24 0.070(6) 0.048(5) 0.063(5) -0.019(4) 0.006(5) -0.008(4)
C25 0.029(6) 0.026(7) 0.025(6) 0.004(5) 0.003(5) -0.005(5)
C26 0.017(6) 0.028(6) 0.015(5) -0.002(5) 0.005(4) 0.006(5)
C27 0.036(8) 0.039(8) 0.058(9) -0.015(7) 0.002(7) -0.009(6)
C28 0.058(10) 0.049(10) 0.071(10) -0.021(8) 0.028(8) -0.013(8)
C29 0.063(10) 0.041(9) 0.057(9) -0.016(7) 0.022(8) -0.022(8)
C30 0.024(7) 0.065(10) 0.039(7) -0.007(7) -0.004(6) -0.018(7)
C31 0.023(6) 0.050(9) 0.028(6) -0.001(6) 0.001(5) 0.000(6)
C32 0.010(5) 0.036(7) 0.029(6) 0.005(5) -0.005(4) -0.011(5)
C33 0.026(6) 0.029(7) 0.029(6) -0.005(5) 0.007(5) -0.011(5)
C34 0.025(7) 0.060(9) 0.032(7) -0.009(6) 0.007(5) 0.000(7)
C35 0.054(9) 0.063(10) 0.032(7) -0.018(7) 0.005(6) -0.001(8)
C36 0.048(8) 0.042(8) 0.044(8) -0.020(7) 0.002(6) 0.010(7)
C37 0.045(8) 0.021(7) 0.053(8) -0.008(6) 0.010(6) 0.007(6)
C38 0.027(7) 0.032(7) 0.034(7) 0.014(5) -0.001(5) 0.011(5)
C39 0.027(7) 0.067(10) 0.030(7) 0.017(7) 0.002(5) -0.003(7)
C40 0.061(10) 0.084(13) 0.040(8) 0.018(8) 0.003(7) -0.012(9)
C41 0.062(11) 0.073(13) 0.076(12) 0.034(10) -0.018(9) 0.017(10)
C42 0.098(14) 0.055(11) 0.077(12) 0.020(9) -0.008(10) 0.036(10)
C43 0.065(10) 0.051(10) 0.041(8) 0.003(7) -0.005(7) 0.017(8)
C44 0.041(8) 0.044(8) 0.032(7) 0.014(6) -0.003(6) -0.004(7)
C45 0.028(7) 0.034(8) 0.062(9) 0.002(7) -0.018(6) 0.005(6)
C46 0.059(10) 0.032(8) 0.089(11) -0.019(8) -0.038(9) 0.006(8)
C47 0.055(9) 0.034(8) 0.069(10) 0.017(7) -0.041(8) -0.012(7)
C48 0.038(8) 0.057(10) 0.037(7) 0.009(7) -0.009(6) -0.012(7)
C49 0.024(6) 0.067(10) 0.024(6) 0.001(6) -0.007(5) -0.007(6)
C56 0.018(6) 0.036(8) 0.054(8) -0.003(6) 0.015(6) 0.004(6)
C57 0.031(7) 0.036(8) 0.067(9) 0.000(7) 0.000(7) 0.001(6)
C58 0.044(9) 0.031(8) 0.092(12) -0.019(8) -0.001(8) 0.013(7)
C59 0.046(9) 0.039(9) 0.082(11) -0.006(8) 0.018(8) 0.002(7)
C60 0.013(7) 0.063(11) 0.099(12) -0.003(9) 0.007(7) -0.005(7)
C61 0.035(8) 0.035(8) 0.081(11) 0.005(8) 0.010(7) -0.008(7)
C68 0.096(14) 0.099(16) 0.070(12) 0.029(11) 0.016(10) 0.034(12)
C69 0.045(9) 0.072(11) 0.042(8) 0.006(8) 0.008(7) 0.030(8)
C70 0.182(21) 0.064(13) 0.040(9) -0.007(9) -0.012(11) -0.031(14)
C71 0.189(24) 0.084(16) 0.054(11) 0.000(11) -0.030(13) 0.013(16)
C72 0.055(11) 0.083(13) 0.076(12) 0.002(11) 0.004(9) -0.005(9)
C73 0.049(11) 0.113(17) 0.093(14) -0.011(13) -0.026(10) -0.015(11)
C74 0.067(11) 0.125(17) 0.029(8) 0.001(10) -0.004(8) 0.013(11)

loop_
_atom_site_label
_atom_site_type_symbol
_atom_site_fract_x
_atom_site_fract_y
_atom_site_fract_z
_atom_site_U_iso_or_equiv
_atom_site_thermal_displace_type
_atom_site_occupancy
_atom_site_calc_flag
_atom_site_refinement_flags
_atom_site_disorder_group
Pt1 Pt 0.12696(3) 0.83601(2) 0.81967(2) 0.02233(11) Uani 1 d . .
Pt2 Pt 0.12115(3) 0.80685(2) 0.97806(2) 0.02461(11) Uani 1 d . .
Ag Ag 0.05261(6) 0.73284(4) 0.87916(4) 0.0276(2) Uani 1 d . .
P1 P 0.2788(2) 0.80218(14) 0.82533(12) 0.0234(6) Uani 1 d . .
P2 P 0.2724(2) 0.77445(14) 0.96735(13) 0.0264(7) Uani 1 d . .
P3 P -0.0199(2) 0.63319(14) 0.86040(15) 0.0325(7) Uani 1 d D .
O O 0.1444(5) 0.8725(3) 0.9093(3) 0.026(2) Uani 1 d . .
C1 C 0.1109(7) 0.8071(5) 0.7325(4) 0.024(2) Uani 1 d . .
C2 C 0.1166(7) 0.7456(6) 0.7120(5) 0.032(3) Uani 1 d . .
C3 C 0.1161(8) 0.7269(7) 0.6510(5) 0.037(3) Uani 1 d . .
C4 C 0.1078(8) 0.7717(6) 0.6061(5) 0.034(3) Uani 1 d . .
C5 C 0.0989(8) 0.8321(6) 0.6219(5) 0.034(3) Uani 1 d . .
C6 C 0.1000(7) 0.8483(5) 0.6846(5) 0.026(3) Uani 1 d . .
F2 F 0.1292(4) 0.7006(3) 0.7556(3) 0.033(2) Uani 1 d . .
F3 F 0.1241(5) 0.6667(3) 0.6371(3) 0.049(2) Uani 1 d . .
F4 F 0.1084(5) 0.7560(4) 0.5455(3) 0.058(2) Uani 1 d . .
F5 F 0.0920(5) 0.8768(4) 0.5787(3) 0.055(2) Uani 1 d . .
F6 F 0.0954(4) 0.9102(3) 0.6968(3) 0.038(2) Uani 1 d . .
C7 C -0.0030(7) 0.8760(5) 0.8147(5) 0.027(3) Uani 1 d . .
C8 C -0.0869(8) 0.8447(6) 0.8092(5) 0.037(3) Uani 1 d . .
C9 C -0.1727(8) 0.8749(7) 0.8093(7) 0.052(4) Uani 1 d . .
C10 C -0.1758(8) 0.9370(7) 0.8157(7) 0.059(4) Uani 1 d . .
C11 C -0.0930(10) 0.9707(7) 0.8182(7) 0.057(4) Uani 1 d . .
C12 C -0.0099(9) 0.9396(6) 0.8178(6) 0.044(3) Uani 1 d . .
F8 F -0.0895(5) 0.7824(3) 0.8016(4) 0.058(2) Uani 1 d . .
F9 F -0.2513(5) 0.8417(4) 0.8035(5) 0.096(3) Uani 1 d . .
F10 F -0.2582(6) 0.9670(5) 0.8165(6) 0.126(4) Uani 1 d . .
F11 F -0.0937(6) 1.0334(4) 0.8224(4) 0.085(3) Uani 1 d . .
F12 F 0.0686(5) 0.9737(3) 0.8172(3) 0.053(2) Uani 1 d . .
C13 C 0.1005(7) 0.7464(6) 1.0477(5) 0.032(3) Uani 1 d . .
C14 C 0.1014(8) 0.6837(6) 1.0415(5) 0.033(3) Uani 1 d . .
C15 C 0.0974(8) 0.6419(6) 1.0898(5) 0.034(3) Uani 1 d . .
C16 C 0.0897(9) 0.6640(7) 1.1492(6) 0.050(4) Uani 1 d . .
C17 C 0.0888(8) 0.7267(7) 1.1574(5) 0.038(3) Uani 1 d . .
C18 C 0.0934(8) 0.7681(6) 1.1090(5) 0.035(3) Uani 1 d . .
F14 F 0.1121(5) 0.6574(3) 0.9843(3) 0.051(2) Uani 1 d . .
F15 F 0.0999(6) 0.5807(4) 1.0796(3) 0.067(2) Uani 1 d . .
F16 F 0.0865(6) 0.6253(4) 1.1971(3) 0.065(2) Uani 1 d . .
F17 F 0.0817(5) 0.7492(4) 1.2163(3) 0.060(2) Uani 1 d . .
F18 F 0.0925(5) 0.8285(4) 1.1215(3) 0.046(2) Uani 1 d . .
C19 C -0.0066(8) 0.8484(6) 0.9929(4) 0.031(3) Uani 1 d . .
C20 C -0.0929(9) 0.8284(7) 0.9728(6) 0.051(4) Uani 1 d . .
C21 C -0.1738(9) 0.8637(9) 0.9835(7) 0.067(5) Uani 1 d . .
C22 C -0.1722(12) 0.9159(9) 1.0138(6) 0.067(5) Uani 1 d . .
C23 C -0.0882(13) 0.9374(7) 1.0337(6) 0.060(5) Uani 1 d . .
C24 C -0.0066(9) 0.9047(7) 1.0230(5) 0.041(3) Uani 1 d . .
F20 F -0.1003(5) 0.7744(5) 0.9425(4) 0.083(3) Uani 1 d . .
F21 F -0.2557(6) 0.8373(6) 0.9622(4) 0.112(4) Uani 1 d . .
F22 F -0.2516(6) 0.9462(5) 1.0240(4) 0.103(4) Uani 1 d . .
F23 F -0.0854(7) 0.9918(4) 1.0639(4) 0.091(3) Uani 1 d . .
F24 F 0.0733(6) 0.9317(3) 1.0423(3) 0.060(2) Uani 1 d . .
C25 C 0.3072(7) 0.7489(5) 0.8898(4) 0.026(3) Uani 1 d . .
H25A H 0.2776(7) 0.7093(5) 0.8813(4) 0.075(7) Uiso 1 calc R .
H25B H 0.3739(7) 0.7420(5) 0.8905(4) 0.075(7) Uiso 1 calc R .
C26 C 0.3603(7) 0.8660(5) 0.8330(4) 0.020(2) Uani 1 d . .
C27 C 0.3295(9) 0.9244(6) 0.8463(6) 0.044(3) Uani 1 d . .
H27 H 0.2664(9) 0.9318(6) 0.8518(6) 0.075(7) Uiso 1 calc R .
C28 C 0.3941(10) 0.9732(7) 0.8517(6) 0.059(4) Uani 1 d . .
H28 H 0.3733(10) 1.0127(7) 0.8616(6) 0.075(7) Uiso 1 calc R .
C29 C 0.4884(10) 0.9632(6) 0.8426(6) 0.054(4) Uani 1 d . .
H29 H 0.5302(10) 0.9961(6) 0.8438(6) 0.075(7) Uiso 1 calc R .
C30 C 0.5187(8) 0.9047(6) 0.8318(5) 0.043(3) Uani 1 d . .
H30 H 0.5822(8) 0.8972(6) 0.8289(5) 0.075(7) Uiso 1 calc R .
C31 C 0.4562(7) 0.8555(6) 0.8249(5) 0.034(3) Uani 1 d . .
H31 H 0.4778(7) 0.8161(6) 0.8152(5) 0.075(7) Uiso 1 calc R .
C32 C 0.3210(7) 0.7600(5) 0.7578(5) 0.025(3) Uani 1 d . .
C33 C 0.3310(7) 0.7940(5) 0.7040(5) 0.028(3) Uani 1 d . .
H33 H 0.3207(7) 0.8365(5) 0.7046(5) 0.075(7) Uiso 1 calc R .
C34 C 0.3563(7) 0.7653(7) 0.6487(5) 0.039(3) Uani 1 d . .
H34 H 0.3620(7) 0.7884(7) 0.6126(5) 0.075(7) Uiso 1 calc R .
C35 C 0.3726(9) 0.7029(7) 0.6484(6) 0.050(4) Uani 1 d . .
H35 H 0.3903(9) 0.6834(7) 0.6120(6) 0.075(7) Uiso 1 calc R .
C36 C 0.3627(8) 0.6690(6) 0.7019(5) 0.045(3) Uani 1 d . .
H36 H 0.3721(8) 0.6264(6) 0.7010(5) 0.075(7) Uiso 1 calc R .
C37 C 0.3389(8) 0.6975(5) 0.7573(6) 0.039(3) Uani 1 d . .
H37 H 0.3351(8) 0.6745(5) 0.7936(6) 0.075(7) Uiso 1 calc R .
C38 C 0.3123(8) 0.7116(5) 1.0182(5) 0.031(3) Uani 1 d . .
C39 C 0.3257(8) 0.7265(7) 1.0804(5) 0.041(3) Uani 1 d . .
H39 H 0.3191(8) 0.7672(7) 1.0936(5) 0.075(7) Uiso 1 calc R .
C40 C 0.3487(10) 0.6807(8) 1.1227(6) 0.062(4) Uani 1 d . .
H40 H 0.3575(10) 0.6907(8) 1.1642(6) 0.075(7) Uiso 1 calc R .
C41 C 0.3585(10) 0.6213(8) 1.1037(8) 0.071(5) Uani 1 d . .
H41 H 0.3731(10) 0.5905(8) 1.1324(8) 0.075(7) Uiso 1 calc R .
C42 C 0.3469(11) 0.6065(7) 1.0423(8) 0.077(5) Uani 1 d . .
H42 H 0.3553(11) 0.5658(7) 1.0295(8) 0.075(7) Uiso 1 calc R .
C43 C 0.3228(9) 0.6513(6) 0.9994(6) 0.053(4) Uani 1 d . .
H43 H 0.3138(9) 0.6407(6) 0.9579(6) 0.075(7) Uiso 1 calc R .
C44 C 0.3523(8) 0.8370(6) 0.9891(5) 0.039(3) Uani 1 d . .
C45 C 0.3202(8) 0.8931(6) 1.0100(6) 0.042(3) Uani 1 d . .
H45 H 0.2564(8) 0.9005(6) 1.0112(6) 0.075(7) Uiso 1 calc R .
C46 C 0.3813(10) 0.9384(6) 1.0294(7) 0.060(4) Uani 1 d . .
H46 H 0.3591(10) 0.9759(6) 1.0443(7) 0.075(7) Uiso 1 calc R .
C47 C 0.4783(10) 0.9275(6) 1.0263(6) 0.053(4) Uani 1 d . .
H47 H 0.5201(10) 0.9580(6) 1.0391(6) 0.075(7) Uiso 1 calc R .
C48 C 0.5109(9) 0.8714(6) 1.0042(5) 0.044(3) Uani 1 d . .
H48 H 0.5746(9) 0.8645(6) 1.0015(5) 0.075(7) Uiso 1 calc R .
C49 C 0.4491(8) 0.8263(6) 0.9863(5) 0.038(3) Uani 1 d . .
H49 H 0.4711(8) 0.7883(6) 0.9722(5) 0.075(7) Uiso 1 calc R .
C50 C -0.0918(10) 0.6318(9) 0.7880(5) 0.027(7) Uiso 0.50 d PGD 1
C51 C -0.0500(8) 0.6230(8) 0.7310(7) 0.029(6) Uiso 0.50 d PG 1
H51 H 0.0140(8) 0.6169(12) 0.7290(10) 0.075(7) Uiso 0.50 calc PR 1
C52 C -0.1038(11) 0.6234(9) 0.6770(5) 0.037(7) Uiso 0.50 d PG 1
H52 H -0.0758(15) 0.6175(13) 0.6388(6) 0.075(7) Uiso 0.50 calc PR 1
C53 C -0.1994(11) 0.6326(9) 0.6799(6) 0.051(8) Uiso 0.50 d PG 1
H53 H -0.2354(14) 0.6328(14) 0.6438(7) 0.075(7) Uiso 0.50 calc PR 1
C54 C -0.2412(8) 0.6413(9) 0.7369(8) 0.066(9) Uiso 0.50 d PG 1
H54 H -0.3052(8) 0.6475(13) 0.7389(11) 0.075(7) Uiso 0.50 calc PR 1
C55 C -0.1874(11) 0.6409(9) 0.7910(6) 0.054(8) Uiso 0.50 d PG 1
H55 H -0.2154(15) 0.6468(13) 0.8291(7) 0.075(7) Uiso 0.50 calc PR 1
C50' C -0.1042(12) 0.6225(10) 0.7976(7) 0.038(9) Uiso 0.50 d PGD 2
C51' C -0.0696(10) 0.6411(10) 0.7407(9) 0.052(8) Uiso 0.50 d PG 2
H51' H -0.0094(12) 0.6567(14) 0.7383(14) 0.075(7) Uiso 0.50 calc PR 2
C52' C -0.1249(14) 0.6364(10) 0.6876(7) 0.072(11) Uiso 0.50 d PG 2
H52' H -0.1018(21) 0.6488(15) 0.6495(8) 0.075(7) Uiso 0.50 calc PR 2
C53' C -0.2149(13) 0.6131(10) 0.6913(7) 0.064(10) Uiso 0.50 d PG 2
H53' H -0.2520(19) 0.6100(15) 0.6557(9) 0.075(7) Uiso 0.50 calc PR 2
C54' C -0.2496(10) 0.5946(10) 0.7481(9) 0.087(11) Uiso 0.50 d PG 2
H54' H -0.3098(11) 0.5790(14) 0.7506(14) 0.075(7) Uiso 0.50 calc PR 2
C55' C -0.1942(13) 0.5993(10) 0.8013(7) 0.076(10) Uiso 0.50 d PG 2
H55' H -0.2174(19) 0.5869(14) 0.8393(8) 0.075(7) Uiso 0.50 calc PR 2
C56 C 0.0643(8) 0.5717(6) 0.8446(6) 0.036(3) Uani 1 d . .
C57 C 0.0382(9) 0.5148(6) 0.8233(6) 0.044(3) Uani 1 d . .
H57 H -0.0247(9) 0.5056(6) 0.8183(6) 0.075(7) Uiso 1 calc R .
C58 C 0.1037(9) 0.4710(6) 0.8092(7) 0.056(4) Uani 1 d . .
H58 H 0.0848(9) 0.4324(6) 0.7946(7) 0.075(7) Uiso 1 calc R .
C59 C 0.1976(10) 0.4837(6) 0.8164(7) 0.055(4) Uani 1 d . .
H59 H 0.2417(10) 0.4543(6) 0.8056(7) 0.075(7) Uiso 1 calc R .
C60 C 0.2256(9) 0.5411(7) 0.8400(7) 0.058(4) Uani 1 d . .
H60 H 0.2885(9) 0.5498(7) 0.8466(7) 0.075(7) Uiso 1 calc R .
C61 C 0.1573(9) 0.5858(6) 0.8539(6) 0.051(4) Uani 1 d . .
H61 H 0.1748(9) 0.6244(6) 0.8691(6) 0.075(7) Uiso 1 calc R .
C62 C -0.0843(8) 0.6090(6) 0.9299(5) 0.033(4) Uiso 0.70 d PGD 1
C63 C -0.1569(9) 0.6476(5) 0.9474(6) 0.056(6) Uiso 0.70 d PG 1
H63 H -0.1687(13) 0.6840(6) 0.9256(8) 0.075(7) Uiso 0.70 calc PR 1
C64 C -0.2117(8) 0.6318(6) 0.9975(6) 0.074(7) Uiso 0.70 d PG 1
H64 H -0.2602(11) 0.6576(9) 1.0092(9) 0.075(7) Uiso 0.70 calc PR 1
C65 C -0.1940(10) 0.5775(7) 1.0301(5) 0.083(8) Uiso 0.70 d PG 1
H65 H -0.2307(14) 0.5669(10) 1.0636(7) 0.075(7) Uiso 0.70 calc PR 1
C66 C -0.1215(11) 0.5389(6) 1.0126(6) 0.092(8) Uiso 0.70 d PG 1
H66 H -0.1097(15) 0.5025(7) 1.0345(9) 0.075(7) Uiso 0.70 calc PR 1
C67 C -0.0667(8) 0.5547(6) 0.9625(6) 0.070(7) Uiso 0.70 d PG 1
H67 H -0.0181(11) 0.5289(8) 0.9508(9) 0.075(7) Uiso 0.70 calc PR 1
C62' C -0.1080(15) 0.5975(12) 0.9092(12) 0.024(9) Uiso 0.30 d PGD 2
C63' C -0.0999(18) 0.6216(12) 0.9688(14) 0.048(12) Uiso 0.30 d PG 2
H63' H -0.0583(26) 0.6537(16) 0.9770(21) 0.075(7) Uiso 0.30 calc PR 2
C64' C -0.1539(24) 0.5977(16) 1.0161(10) 0.104(23) Uiso 0.30 d PG 2
H64' H -0.1485(35) 0.6138(23) 1.0559(11) 0.075(7) Uiso 0.30 calc PR 2
C65' C -0.2161(21) 0.5497(16) 1.0038(12) 0.061(14) Uiso 0.30 d PG 2
H65' H -0.2522(29) 0.5338(22) 1.0354(17) 0.075(7) Uiso 0.30 calc PR 2
C66' C -0.2242(20) 0.5256(13) 0.9442(15) 0.137(28) Uiso 0.30 d PG 2
H66' H -0.2657(28) 0.4935(18) 0.9360(22) 0.075(7) Uiso 0.30 calc PR 2
C67' C -0.1701(20) 0.5495(14) 0.8970(11) 0.078(17) Uiso 0.30 d PG 2
H67' H -0.1755(32) 0.5334(20) 0.8571(12) 0.075(7) Uiso 0.30 calc PR 2
C68 C 0.6161(12) 0.7162(8) 0.8694(7) 0.089(6) Uani 1 d . .
H68A H 0.6152(12) 0.7297(8) 0.8270(7) 0.075(7) Uiso 1 calc R .
H68B H 0.6794(12) 0.7131(8) 0.8840(7) 0.075(7) Uiso 1 calc R .
H68C H 0.5832(12) 0.7456(8) 0.8943(7) 0.075(7) Uiso 1 calc R .
C69 C 0.5705(9) 0.6549(8) 0.8739(6) 0.053(4) Uani 1 d . .
C70 C 0.5634(14) 0.6265(8) 0.9291(7) 0.095(7) Uani 1 d . .
H70 H 0.5841(14) 0.6466(8) 0.9648(7) 0.075(7) Uiso 1 calc R .
C71 C 0.5263(16) 0.5687(9) 0.9333(8) 0.109(8) Uani 1 d . .
H71 H 0.5235(16) 0.5505(9) 0.9722(8) 0.075(7) Uiso 1 calc R .
C72 C 0.4934(10) 0.5363(8) 0.8840(8) 0.071(5) Uani 1 d . .
H72 H 0.4679(10) 0.4970(8) 0.8888(8) 0.075(7) Uiso 1 calc R .
C73 C 0.4989(11) 0.5634(10) 0.8269(9) 0.085(6) Uani 1 d . .
H73 H 0.4773(11) 0.5429(10) 0.7916(9) 0.075(7) Uiso 1 calc R .
C74 C 0.5384(11) 0.6234(9) 0.8227(6) 0.074(5) Uani 1 d . .
H74 H 0.5427(11) 0.6420(9) 0.7840(6) 0.075(7) Uiso 1 calc R .

loop_
_atom_type_symbol
_atom_type_description
_atom_type_scat_dispersion_real
_atom_type_scat_dispersion_imag
_atom_type_scat_source
C C 0.0033 0.0016 'International Tables Vol C Tables 4.2.6.8 and 6.1.1.4'
H H 0.0000 0.0000 'International Tables Vol C Tables 4.2.6.8 and 6.1.1.4'
F F 0.0171 0.0103 'International Tables Vol C Tables 4.2.6.8 and 6.1.1.4'
P P 0.1023 0.0942 'International Tables Vol C Tables 4.2.6.8 and 6.1.1.4'
O O 0.0106 0.0060 'International Tables Vol C Tables 4.2.6.8 and 6.1.1.4'
Ag Ag -0.8971 1.1015 'International Tables Vol C Tables 4.2.6.8 and 6.1.1.4'
Pt Pt -1.7033 8.3905 'International Tables Vol C Tables 4.2.6.8 and 6.1.1.4'

loop_
_geom_angle_atom_site_label_1
_geom_angle_atom_site_label_2
_geom_angle_atom_site_label_3
_geom_angle
_geom_angle_site_symmetry_1
_geom_angle_site_symmetry_3
_geom_angle_publ_flag
C1 Pt1 C7 89.5(4) . . ?
C1 Pt1 O 176.2(4) . . ?
C7 Pt1 O 89.2(3) . . ?
C1 Pt1 P1 92.7(3) . . ?
C7 Pt1 P1 173.7(3) . . ?
O Pt1 P1 88.3(2) . . ?
C1 Pt1 Ag 98.3(3) . . ?
C7 Pt1 Ag 90.4(3) . . ?
O Pt1 Ag 85.3(2) . . ?
P1 Pt1 Ag 95.22(8) . . ?
C13 Pt2 C19 91.4(4) . . ?
C13 Pt2 O 177.2(4) . . ?
C19 Pt2 O 88.1(4) . . ?
C13 Pt2 P2 91.6(3) . . ?
C19 Pt2 P2 171.3(3) . . ?
O Pt2 P2 88.5(2) . . ?
C13 Pt2 Ag 98.3(3) . . ?
C19 Pt2 Ag 93.6(3) . . ?
O Pt2 Ag 84.5(2) . . ?
P2 Pt2 Ag 94.06(8) . . ?
P3 Ag Pt1 142.99(8) . . ?
P3 Ag Pt2 140.47(8) . . ?
Pt1 Ag Pt2 76.43(3) . . ?
C26 P1 C32 103.3(4) . . ?
C26 P1 C25 105.7(5) . . ?
C32 P1 C25 102.6(5) . . ?
C26 P1 Pt1 111.9(3) . . ?
C32 P1 Pt1 116.1(3) . . ?
C25 P1 Pt1 115.8(3) . . ?
C44 P2 C38 101.8(5) . . ?
C44 P2 C25 106.1(5) . . ?
C38 P2 C25 103.6(5) . . ?
C44 P2 Pt2 109.9(4) . . ?
C38 P2 Pt2 117.0(4) . . ?
C25 P2 Pt2 117.0(4) . . ?
C50' P3 C62' 85.3(12) . . ?
C50' P3 C56 101.8(8) . . ?
C62' P3 C56 105.4(9) . . ?
C56 P3 C62 106.6(6) . . ?
C56 P3 C50 101.0(7) . . ?
C62 P3 C50 113.5(7) . . ?
C50' P3 Ag 121.1(7) . . ?
C62' P3 Ag 125.3(9) . . ?
C56 P3 Ag 113.0(4) . . ?
C62 P3 Ag 109.5(4) . . ?
C50 P3 Ag 112.8(6) . . ?
Pt2 O Pt1 112.5(3) . . ?
C6 C1 C2 112.5(10) . . ?
C6 C1 Pt1 121.3(8) . . ?
C2 C1 Pt1 126.0(8) . . ?
F2 C2 C3 116.8(11) . . ?
F2 C2 C1 117.7(10) . . ?
C3 C2 C1 125.4(11) . . ?
F3 C3 C4 122.2(11) . . ?
F3 C3 C2 120.0(11) . . ?
C4 C3 C2 117.8(13) . . ?
F4 C4 C5 119.3(11) . . ?
F4 C4 C3 120.2(12) . . ?
C5 C4 C3 120.6(11) . . ?
F5 C5 C4 121.4(10) . . ?
F5 C5 C6 119.5(12) . . ?
C4 C5 C6 119.1(11) . . ?
F6 C6 C1 119.7(9) . . ?
F6 C6 C5 115.7(10) . . ?
C1 C6 C5 124.5(11) . . ?
C12 C7 C8 115.3(11) . . ?
C12 C7 Pt1 118.8(8) . . ?
C8 C7 Pt1 125.9(9) . . ?
F8 C8 C7 121.1(10) . . ?
F8 C8 C9 116.3(12) . . ?
C7 C8 C9 122.6(12) . . ?
F9 C9 C10 120.8(12) . . ?
F9 C9 C8 119.5(13) . . ?
C10 C9 C8 119.7(12) . . ?
C9 C10 F10 120.6(13) . . ?
C9 C10 C11 119.6(12) . . ?
F10 C10 C11 119.7(14) . . ?
F11 C11 C12 119.8(13) . . ?
F11 C11 C10 121.1(13) . . ?
C12 C11 C10 119.1(14) . . ?
F12 C12 C11 117.5(13) . . ?
F12 C12 C7 119.0(11) . . ?
C11 C12 C7 123.5(13) . . ?
C14 C13 C18 115.1(11) . . ?
C14 C13 Pt2 124.7(8) . . ?
C18 C13 Pt2 120.0(9) . . ?
C13 C14 F14 120.2(10) . . ?
C13 C14 C15 125.0(11) . . ?
F14 C14 C15 114.7(10) . . ?
F15 C15 C16 119.9(11) . . ?
F15 C15 C14 121.1(11) . . ?
C16 C15 C14 119.0(12) . . ?
F16 C16 C17 121.5(12) . . ?
F16 C16 C15 120.8(14) . . ?
C17 C16 C15 117.7(12) . . ?
C16 C17 F17 118.2(11) . . ?
C16 C17 C18 123.0(12) . . ?
F17 C17 C18 118.8(12) . . ?
F18 C18 C17 118.7(11) . . ?
F18 C18 C13 121.1(10) . . ?
C17 C18 C13 120.2(12) . . ?
C20 C19 C24 114.7(11) . . ?
C20 C19 Pt2 127.7(9) . . ?
C24 C19 Pt2 117.4(9) . . ?
F20 C20 C19 119.4(12) . . ?
F20 C20 C21 119.3(13) . . ?
C19 C20 C21 121.3(13) . . ?
C22 C21 F21 122.1(15) . . ?
C22 C21 C20 122.8(15) . . ?
F21 C21 C20 115.0(15) . . ?
C21 C22 F22 119.9(17) . . ?
C21 C22 C23 117.6(14) . . ?
F22 C22 C23 122.5(16) . . ?
F23 C23 C22 118.2(15) . . ?
F23 C23 C24 120.3(17) . . ?
C22 C23 C24 121.4(14) . . ?
F24 C24 C19 121.4(11) . . ?
F24 C24 C23 116.4(13) . . ?
C19 C24 C23 122.2(13) . . ?
P2 C25 P1 116.0(6) . . ?
C27 C26 C31 119.6(11) . . ?
C27 C26 P1 120.7(8) . . ?
C31 C26 P1 119.7(8) . . ?
C26 C27 C28 119.5(12) . . ?
C29 C28 C27 121.0(13) . . ?
C30 C29 C28 119.0(13) . . ?
C29 C30 C31 121.3(12) . . ?
C30 C31 C26 119.4(11) . . ?
C37 C32 C33 119.6(11) . . ?
C37 C32 P1 124.0(9) . . ?
C33 C32 P1 116.4(9) . . ?
C32 C33 C34 120.9(11) . . ?
C35 C34 C33 119.2(12) . . ?
C34 C35 C36 120.0(12) . . ?
C35 C36 C37 121.0(13) . . ?
C32 C37 C36 119.3(12) . . ?
C43 C38 C39 119.3(11) . . ?
C43 C38 P2 124.1(9) . . ?
C39 C38 P2 116.4(9) . . ?
C40 C39 C38 120.0(13) . . ?
C41 C40 C39 120.2(14) . . ?
C40 C41 C42 120.1(15) . . ?
C41 C42 C43 120.8(15) . . ?
C38 C43 C42 119.5(13) . . ?
C45 C44 C49 119.7(12) . . ?
C45 C44 P2 121.5(9) . . ?
C49 C44 P2 118.8(10) . . ?
C44 C45 C46 120.7(12) . . ?
C45 C46 C47 119.5(13) . . ?
C48 C47 C46 120.0(12) . . ?
C49 C48 C47 119.9(13) . . ?
C48 C49 C44 120.3(13) . . ?
C51 C50 C55 120.0 . . ?
C51 C50 P3 120.3(9) . . ?
C55 C50 P3 119.7(9) . . ?
C52 C51 C50 120.0 . . ?
C51 C52 C53 120.0 . . ?
C52 C53 C54 120.0 . . ?
C55 C54 C53 120.0 . . ?
C54 C55 C50 120.0 . . ?
C51' C50' C55' 120.0 . . ?
C51' C50' P3 112.2(13) . . ?
C55' C50' P3 127.8(13) . . ?
C52' C51' C50' 120.0 . . ?
C51' C52' C53' 120.0 . . ?
C54' C53' C52' 120.0 . . ?
C53' C54' C55' 120.0 . . ?
C54' C55' C50' 120.0 . . ?
C57 C56 C61 120.6(12) . . ?
C57 C56 P3 122.5(9) . . ?
C61 C56 P3 117.0(10) . . ?
C56 C57 C58 120.7(12) . . ?
C57 C58 C59 120.5(13) . . ?
C58 C59 C60 119.5(13) . . ?
C59 C60 C61 119.1(12) . . ?
C56 C61 C60 119.5(12) . . ?
C63 C62 C67 120.0 . . ?
C63 C62 P3 115.9(8) . . ?
C67 C62 P3 124.0(8) . . ?
C64 C63 C62 120.0 . . ?
C65 C64 C63 120.0 . . ?
C64 C65 C66 120.0 . . ?
C67 C66 C65 120.0 . . ?
C66 C67 C62 120.0 . . ?
C63' C62' C67' 120.0 . . ?
C63' C62' P3 109.0(18) . . ?
C67' C62' P3 130.7(18) . . ?
C64' C63' C62' 120.0 . . ?
C63' C64' C65' 120.0 . . ?
C66' C65' C64' 120.0 . . ?
C65' C66' C67' 120.0 . . ?
C66' C67' C62' 120.0 . . ?
C70 C69 C74 117.3(17) . . ?
C70 C69 C68 120.3(15) . . ?
C74 C69 C68 122.3(15) . . ?
C69 C70 C71 120.9(17) . . ?
C72 C71 C70 123.7(18) . . ?
C71 C72 C73 117.6(18) . . ?
C72 C73 C74 118.5(17) . . ?
C69 C74 C73 122.1(16) . . ?

loop_
_geom_bond_atom_site_label_1
_geom_bond_atom_site_label_2
_geom_bond_distance
_geom_bond_site_symmetry_2
_geom_bond_publ_flag
Pt1 C1 1.992(10) . ?
Pt1 C7 2.058(11) . ?
Pt1 O 2.100(6) . ?
Pt1 P1 2.302(3) . ?
Pt1 Ag 2.7912(10) . ?
Pt2 C13 2.015(12) . ?
Pt2 C19 2.071(11) . ?
Pt2 O 2.084(7) . ?
Pt2 P2 2.296(3) . ?
Pt2 Ag 2.8315(10) . ?
Ag P3 2.422(3) . ?
P1 C26 1.814(11) . ?
P1 C32 1.830(11) . ?
P1 C25 1.847(10) . ?
P2 C44 1.830(13) . ?
P2 C38 1.832(11) . ?
P2 C25 1.839(10) . ?
P3 C50' 1.819(9) . ?
P3 C62' 1.829(11) . ?
P3 C56 1.831(11) . ?
P3 C62 1.849(9) . ?
P3 C50 1.860(9) . ?
C1 C6 1.372(14) . ?
C1 C2 1.40(2) . ?
C2 F2 1.363(12) . ?
C2 C3 1.38(2) . ?
C3 F3 1.338(14) . ?
C3 C4 1.37(2) . ?
C4 F4 1.353(12) . ?
C4 C5 1.35(2) . ?
C5 F5 1.345(13) . ?
C5 C6 1.397(14) . ?
C6 F6 1.362(12) . ?
C7 C12 1.38(2) . ?
C7 C8 1.386(15) . ?
C8 F8 1.355(13) . ?
C8 C9 1.39(2) . ?
C9 F9 1.341(14) . ?
C9 C10 1.35(2) . ?
C10 F10 1.349(13) . ?
C10 C11 1.39(2) . ?
C11 F11 1.356(15) . ?
C11 C12 1.37(2) . ?
C12 F12 1.346(13) . ?
C13 C14 1.36(2) . ?
C13 C18 1.408(15) . ?
C14 F14 1.368(12) . ?
C14 C15 1.381(14) . ?
C15 F15 1.342(13) . ?
C15 C16 1.37(2) . ?
C16 F16 1.330(14) . ?
C16 C17 1.37(2) . ?
C17 F17 1.368(12) . ?
C17 C18 1.38(2) . ?
C18 F18 1.332(13) . ?
C19 C20 1.38(2) . ?
C19 C24 1.38(2) . ?
C20 F20 1.340(14) . ?
C20 C21 1.41(2) . ?
C21 C22 1.30(2) . ?
C21 F21 1.38(2) . ?
C22 F22 1.335(15) . ?
C22 C23 1.36(2) . ?
C23 F23 1.34(2) . ?
C23 C24 1.39(2) . ?
C24 F24 1.347(14) . ?
C26 C27 1.367(15) . ?
C26 C31 1.410(13) . ?
C27 C28 1.41(2) . ?
C28 C29 1.39(2) . ?
C29 C30 1.36(2) . ?
C30 C31 1.40(2) . ?
C32 C37 1.373(15) . ?
C32 C33 1.383(14) . ?
C33 C34 1.397(14) . ?
C34 C35 1.37(2) . ?
C35 C36 1.38(2) . ?
C36 C37 1.392(15) . ?
C38 C43 1.37(2) . ?
C38 C39 1.39(2) . ?
C39 C40 1.38(2) . ?
C40 C41 1.35(2) . ?
C41 C42 1.37(2) . ?
C42 C43 1.38(2) . ?
C44 C45 1.37(2) . ?
C44 C49 1.41(2) . ?
C45 C46 1.38(2) . ?
C46 C47 1.41(2) . ?
C47 C48 1.38(2) . ?
C48 C49 1.37(2) . ?
C50 C51 1.39 . ?
C50 C55 1.39 . ?
C51 C52 1.39 . ?
C52 C53 1.39 . ?
C53 C54 1.39 . ?
C54 C55 1.39 . ?
C50' C51' 1.39 . ?
C50' C55' 1.39 . ?
C51' C52' 1.39 . ?
C52' C53' 1.39 . ?
C53' C54' 1.39 . ?
C54' C55' 1.39 . ?
C56 C57 1.36(2) . ?
C56 C61 1.38(2) . ?
C57 C58 1.37(2) . ?
C58 C59 1.38(2) . ?
C59 C60 1.40(2) . ?
C60 C61 1.41(2) . ?
C62 C63 1.39 . ?
C62 C67 1.39 . ?
C63 C64 1.39 . ?
C64 C65 1.39 . ?
C65 C66 1.39 . ?
C66 C67 1.39 . ?
C62' C63' 1.39 . ?
C62' C67' 1.39 . ?
C63' C64' 1.39 . ?
C64' C65' 1.39 . ?
C65' C66' 1.39 . ?
C66' C67' 1.39 . ?
C68 C69 1.48(2) . ?
C69 C70 1.35(2) . ?
C69 C74 1.37(2) . ?
C70 C71 1.36(2) . ?
C71 C72 1.35(2) . ?
C72 C73 1.37(2) . ?
C73 C74 1.42(2) . ?
